data_1568138
loop_
_publ_author_name
'Zhou, Xiuquan'
'Kolluru, Venkata Surya Chaitanya'
'Xu, Wenqian'
'Wang, Luqing'
'Chang, Tieyan'
'Chen, Yu-Sheng'
'Yu, Lei'
'Wen, Jianguo'
'Chan, Maria K. Y.'
'Chung, Duck Young'
'Kanatzidis, Mercouri G.'

_publ_section_title
;
 Discovery of chalcogenides structures and compositions using mixed fluxes
;
_journal_issue 7938
_journal_name_full Nature
_journal_page_first 72
_journal_page_last 77
_journal_paper_doi 10.1038/s41586-022-05307-7
_journal_volume 612
_journal_year 2022
_chemical_formula_moiety '0.5(Cu15.42 Na10.5 O2 Se12)'
_chemical_formula_sum 'Cu7.7 Na5.3 O Se6'
_chemical_formula_weight 1101.18
_space_group_crystal_system monoclinic
_space_group_IT_number 12
_space_group_name_Hall '-C 2y'
_space_group_name_H-M_alt 'C 1 2/m 1'
_atom_sites_solution_hydrogens .
_atom_sites_solution_primary dual
_audit_contact_author_name
;
;
_audit_creation_date 2021-08-31
_audit_creation_method
;
Olex2 1.2
(compiled 2018.05.29 svn.r3508 for OlexSys, GUI svn.r5506)
;
_cell_angle_alpha 90
_cell_angle_beta 93.15(3)
_cell_angle_gamma 90
_cell_formula_units_Z 2
_cell_length_a 15.714(3)
_cell_length_b 4.0699(8)
_cell_length_c 11.643(2)
_cell_measurement_reflns_used 2128
_cell_measurement_temperature 293(2)
_cell_measurement_theta_max 58.3
_cell_measurement_theta_min 7.0
_cell_volume 743.5(2)
_computing_molecular_graphics 'Olex2 (Dolomanov et al., 2009)'
_computing_publication_material 'Olex2 (Dolomanov et al., 2009)'
_computing_structure_refinement 'ShelXL (Sheldrick, 2015)'
_computing_structure_solution 'ShelXT (Sheldrick, 2015)'
_diffrn_ambient_temperature 293(2)
_diffrn_measured_fraction_theta_full 0.964
_diffrn_measured_fraction_theta_max 0.956
_diffrn_measurement_device_type 'Bruker APEX-II CCD'
_diffrn_measurement_method '\w scans'
_diffrn_radiation_type MoK\a
_diffrn_radiation_wavelength 0.71073
_diffrn_reflns_av_R_equivalents 0.1093
_diffrn_reflns_av_unetI/netI 0.1910
_diffrn_reflns_Laue_measured_fraction_full 0.964
_diffrn_reflns_Laue_measured_fraction_max 0.956
_diffrn_reflns_limit_h_max 19
_diffrn_reflns_limit_h_min -21
_diffrn_reflns_limit_k_max 5
_diffrn_reflns_limit_k_min -3
_diffrn_reflns_limit_l_max 15
_diffrn_reflns_limit_l_min -15
_diffrn_reflns_number 1091
_diffrn_reflns_point_group_measured_fraction_full 0.964
_diffrn_reflns_point_group_measured_fraction_max 0.956
_diffrn_reflns_theta_full 25.242
_diffrn_reflns_theta_max 29.131
_diffrn_reflns_theta_min 3.505
_diffrn_standards_number 0
_exptl_absorpt_coefficient_mu 25.614
_exptl_absorpt_correction_type none
_exptl_crystal_colour red
_exptl_crystal_density_diffrn 4.919
_exptl_crystal_description needle
_exptl_crystal_F_000 987
_refine_diff_density_max 1.707
_refine_diff_density_min -1.658
_refine_diff_density_rms 0.578
_refine_ls_extinction_coef .
_refine_ls_extinction_method none
_refine_ls_goodness_of_fit_ref 0.742
_refine_ls_hydrogen_treatment undef
_refine_ls_matrix_type full
_refine_ls_number_parameters 68
_refine_ls_number_reflns 1091
_refine_ls_number_restraints 0
_refine_ls_restrained_S_all 0.742
_refine_ls_R_factor_all 0.1167
_refine_ls_R_factor_gt 0.0458
_refine_ls_shift/su_max 0.004
_refine_ls_shift/su_mean 0.001
_refine_ls_structure_factor_coef Fsqd
_refine_ls_weighting_details 'w=1/[\s^2^(Fo^2^)+(0.0603P)^2^] where P=(Fo^2^+2Fc^2^)/3'
_refine_ls_weighting_scheme calc
_refine_ls_wR_factor_gt 0.1011
_refine_ls_wR_factor_ref 0.1332
_reflns_Friedel_coverage 0.000
_reflns_Friedel_fraction_full .
_reflns_Friedel_fraction_max .
_reflns_number_gt 445
_reflns_number_total 1091
_reflns_threshold_expression 'I > 2\s(I)'
_cod_data_source_file III_Cu7.71Na5.25OSe6.cif
_cod_data_source_block III
_cod_original_cell_volume 743.5(3)
_cod_original_formula_sum 'Cu7.70 Na5.30 O Se6'
_cod_database_code 1568138
_shelx_shelxl_version_number 2018/3
_shelx_space_group_comment
;
The symmetry employed for this shelxl refinement is uniquely defined
by the following loop, which should always be used as a source of
symmetry information in preference to the above space-group names.
They are only intended as comments.
;
_olex2_refinement_description
;
1. Others
 Fixed Sof: Na1(0.0625)
;
_olex2_submission_special_instructions 'No special instructions were received'

loop_
_space_group_symop_operation_xyz
'x, y, z'
'-x, y, -z'
'x+1/2, y+1/2, z'
'-x+1/2, y+1/2, -z'
'-x, -y, -z'
'x, -y, z'
'-x+1/2, -y+1/2, -z'
'x+1/2, -y+1/2, z'

loop_
_atom_site_label
_atom_site_type_symbol
_atom_site_fract_x
_atom_site_fract_y
_atom_site_fract_z
_atom_site_U_iso_or_equiv
_atom_site_adp_type
_atom_site_occupancy
_atom_site_site_symmetry_order
_atom_site_calc_flag
_atom_site_refinement_flags_posn
_atom_site_refinement_flags_adp
_atom_site_refinement_flags_occupancy
_atom_site_disorder_assembly
_atom_site_disorder_group
Se01 Se 0.36219(17) 1.000000 0.55477(19) 0.0216(5) Uani 1 2 d S T P . .
Se02 Se 0.18288(15) 0.000000 0.13930(18) 0.0199(5) Uani 1 2 d S T P . .
Se03 Se 0.40755(16) 0.500000 0.25423(19) 0.0244(6) Uani 1 2 d S T P . .
Cu04 Cu 0.1842(2) 0.000000 0.3438(2) 0.0294(8) Uani 1 2 d S T P . .
Cu05 Cu 0.2544(2) 0.500000 0.2129(3) 0.0297(8) Uani 1 2 d S T P . .
Cu06 Cu 0.3635(2) 1.000000 0.3435(3) 0.0367(9) Uani 1 2 d S T P . .
Cu07 Cu 0.2083(3) 1.000000 0.5632(3) 0.0403(16) Uani 0.855(13) 2 d S T P . .
Na08 Na 0.500000 0.500000 0.500000 0.032(3) Uani 1 4 d S T P . .
Na09 Na 0.3567(6) 0.000000 0.0507(7) 0.033(2) Uani 1 2 d S T P . .
Na0A Na 0.5454(6) 0.000000 0.1973(8) 0.032(2) Uani 1 2 d S T P . .
O00B O 0.500000 0.000000 0.000000 0.023(5) Uani 1 4 d S T P . .
Na1 Na 0.500000 -0.500000 0.000000 0.027(12) Uani 0.25 4 d S T P . .

loop_
_atom_site_aniso_label
_atom_site_aniso_U_11
_atom_site_aniso_U_22
_atom_site_aniso_U_33
_atom_site_aniso_U_23
_atom_site_aniso_U_13
_atom_site_aniso_U_12
Se01 0.0278(13) 0.0176(12) 0.0196(10) 0.000 0.0029(9) 0.000
Se02 0.0235(13) 0.0200(13) 0.0165(9) 0.000 0.0021(9) 0.000
Se03 0.0246(13) 0.0197(13) 0.0281(11) 0.000 -0.0061(10) 0.000
Cu04 0.036(2) 0.032(2) 0.0199(13) 0.000 0.0004(13) 0.000
Cu05 0.0304(17) 0.0276(18) 0.0306(14) 0.000 -0.0013(12) 0.000
Cu06 0.042(2) 0.035(2) 0.0352(15) 0.000 0.0149(15) 0.000
Cu07 0.040(3) 0.040(3) 0.039(2) 0.000 -0.0158(17) 0.000
Na08 0.028(8) 0.032(9) 0.036(7) 0.000 -0.001(6) 0.000
Na09 0.031(5) 0.046(6) 0.021(4) 0.000 0.000(3) 0.000
Na0A 0.024(5) 0.038(6) 0.034(5) 0.000 0.000(4) 0.000
O00B 0.007(10) 0.031(14) 0.029(11) 0.000 -0.007(9) 0.000
Na1 0.05(3) -0.016(18) 0.05(3) 0.000 0.01(3) 0.000

loop_
_atom_type_symbol
_atom_type_description
_atom_type_scat_dispersion_real
_atom_type_scat_dispersion_imag
_atom_type_scat_source
Cu Cu 0.3201 1.2651 'International Tables Vol C Tables 4.2.6.8 and 6.1.1.4'
Na Na 0.0362 0.0249 'International Tables Vol C Tables 4.2.6.8 and 6.1.1.4'
O O 0.0106 0.0060 'International Tables Vol C Tables 4.2.6.8 and 6.1.1.4'
Se Se -0.0929 2.2259 'International Tables Vol C Tables 4.2.6.8 and 6.1.1.4'

loop_
_geom_angle_atom_site_label_1
_geom_angle_atom_site_label_2
_geom_angle_atom_site_label_3
_geom_angle
_geom_angle_site_symmetry_1
_geom_angle_site_symmetry_3
Cu04 Se01 Cu04 110.15(14) 7_566 7_556
Cu04 Se01 Cu07 138.38(16) 7_556 7_576
Cu04 Se01 Cu07 138.38(16) 7_566 7_566
Cu04 Se01 Cu07 59.60(10) 7_556 7_566
Cu04 Se01 Cu07 59.60(10) 7_566 7_576
Cu04 Se01 Na08 150.79(13) 7_556 1_565
Cu04 Se01 Na08 77.51(7) 7_566 1_565
Cu04 Se01 Na08 77.51(7) 7_556 .
Cu04 Se01 Na08 150.79(13) 7_566 .
Cu04 Se01 Na0A 72.41(12) 7_566 5_666
Cu04 Se01 Na0A 72.41(12) 7_556 5_666
Cu06 Se01 Cu04 119.61(8) . 7_556
Cu06 Se01 Cu04 119.61(8) . 7_566
Cu06 Se01 Cu07 60.68(10) . 7_576
Cu06 Se01 Cu07 60.68(10) . 7_566
Cu06 Se01 Na08 75.36(8) . .
Cu06 Se01 Na08 75.36(8) . 1_565
Cu06 Se01 Na0A 152.2(2) . 5_666
Cu07 Se01 Cu04 70.20(10) . 7_566
Cu07 Se01 Cu04 70.20(10) . 7_556
Cu07 Se01 Cu06 95.95(15) . .
Cu07 Se01 Cu07 68.51(13) . 7_576
Cu07 Se01 Cu07 68.51(13) . 7_566
Cu07 Se01 Cu07 99.71(15) 7_566 7_576
Cu07 Se01 Na08 132.76(12) 7_566 1_565
Cu07 Se01 Na08 70.34(9) 7_576 1_565
Cu07 Se01 Na08 132.76(12) 7_576 .
Cu07 Se01 Na08 136.55(5) . 1_565
Cu07 Se01 Na08 70.34(9) 7_566 .
Cu07 Se01 Na08 136.55(5) . .
Cu07 Se01 Na0A 111.9(2) . 5_666
Cu07 Se01 Na0A 128.96(8) 7_576 5_666
Cu07 Se01 Na0A 128.96(8) 7_566 5_666
Na08 Se01 Na08 83.23(7) 1_565 .
Na08 Se01 Na0A 83.99(14) . 5_666
Na08 Se01 Na0A 83.99(14) 1_565 5_666
Cu04 Se02 Cu05 70.88(9) . .
Cu04 Se02 Cu05 70.88(9) . 1_545
Cu04 Se02 Na09 112.9(2) . .
Cu04 Se02 Na09 135.82(13) . 7
Cu04 Se02 Na09 135.82(13) . 7_545
Cu04 Se02 Na0A 75.36(19) . 3_455
Cu04 Se02 Na0A 75.36(19) . 3_445
Cu04 Se02 Na1 117.52(12) . 3_455
Cu05 Se02 Cu05 111.92(14) . 1_545
Cu05 Se02 Na09 76.75(14) 1_545 7_545
Cu05 Se02 Na09 76.75(14) . 7
Cu05 Se02 Na09 151.45(19) 1_545 7
Cu05 Se02 Na09 73.11(12) 1_545 .
Cu05 Se02 Na09 73.11(12) . .
Cu05 Se02 Na09 151.45(19) . 7_545
Cu05 Se02 Na0A 71.82(15) . 3_455
Cu05 Se02 Na0A 71.82(15) 1_545 3_445
Cu05 Se02 Na0A 141.85(19) 1_545 3_455
Cu05 Se02 Na0A 141.85(19) . 3_445
Cu05 Se02 Na1 123.64(7) 1_545 3_455
Cu05 Se02 Na1 123.64(7) . 3_455
Na09 Se02 Na09 83.9(2) 7_545 7
Na09 Se02 Na09 84.4(2) . 7_545
Na09 Se02 Na09 84.4(2) . 7
Na09 Se02 Na0A 66.4(2) 7_545 3_445
Na09 Se02 Na0A 119.0(3) 7_545 3_455
Na09 Se02 Na0A 138.39(12) . 3_445
Na09 Se02 Na0A 119.0(3) 7 3_445
Na09 Se02 Na0A 66.4(2) 7 3_455
Na09 Se02 Na0A 138.39(12) . 3_455
Na09 Se02 Na1 129.54(18) . 3_455
Na09 Se02 Na1 59.56(18) 7_545 3_455
Na09 Se02 Na1 59.56(18) 7 3_455
Na0A Se02 Na0A 83.0(2) 3_445 3_455
Na0A Se02 Na1 59.45(17) 3_445 3_455
Na0A Se02 Na1 59.45(17) 3_455 3_455
Cu05 Se03 Cu07 59.04(12) . 7_566
Cu05 Se03 Na08 125.82(12) . .
Cu05 Se03 Na09 69.37(19) . 1_565
Cu05 Se03 Na09 69.37(19) . .
Cu05 Se03 Na0A 131.32(15) . 1_565
Cu05 Se03 Na0A 131.32(15) . .
Cu05 Se03 Na1 107.24(10) . 1_565
Cu06 Se03 Cu05 77.29(12) . .
Cu06 Se03 Cu05 77.29(12) 1_545 .
Cu06 Se03 Cu06 115.66(17) . 1_545
Cu06 Se03 Cu07 58.07(9) . 7_566
Cu06 Se03 Cu07 58.06(9) 1_545 7_566
Cu06 Se03 Na08 74.67(10) . .
Cu06 Se03 Na08 74.67(10) 1_545 .
Cu06 Se03 Na09 73.44(13) . 1_565
Cu06 Se03 Na09 73.44(13) 1_545 .
Cu06 Se03 Na09 142.6(2) . .
Cu06 Se03 Na09 142.6(2) 1_545 1_565
Cu06 Se03 Na0A 75.85(15) 1_545 .
Cu06 Se03 Na0A 151.35(19) . .
Cu06 Se03 Na0A 151.35(19) 1_545 1_565
Cu06 Se03 Na0A 75.85(15) . 1_565
Cu06 Se03 Na1 121.89(8) 1_545 1_565
Cu06 Se03 Na1 121.89(8) . 1_565
Cu07 Se03 Na08 66.78(9) 7_566 .
Cu07 Se03 Na09 113.97(19) 7_566 1_565
Cu07 Se03 Na09 113.97(19) 7_566 .
Cu07 Se03 Na0A 129.98(16) 7_566 .
Cu07 Se03 Na0A 129.98(16) 7_566 1_565
Cu07 Se03 Na1 166.28(11) 7_566 1_565
Na08 Se03 Na09 139.62(11) . .
Na08 Se03 Na09 139.62(11) . 1_565
Na08 Se03 Na1 126.95(8) . 1_565
Na09 Se03 Na09 79.2(2) . 1_565
Na09 Se03 Na1 56.64(16) 1_565 1_565
Na09 Se03 Na1 56.64(16) . 1_565
Na0A Se03 Na08 84.26(18) 1_565 .
Na0A Se03 Na08 84.26(18) . .
Na0A Se03 Na09 64.4(2) 1_565 1_565
Na0A Se03 Na09 114.4(2) . 1_565
Na0A Se03 Na09 114.4(2) 1_565 .
Na0A Se03 Na09 64.4(2) . .
Na0A Se03 Na0A 83.0(2) 1_565 .
Na0A Se03 Na1 57.79(16) . 1_565
Na0A Se03 Na1 57.79(16) 1_565 1_565
Se01 Cu04 Se01 110.15(14) 7_566 7_556
Se01 Cu04 Cu05 78.36(7) 7_566 .
Se01 Cu04 Cu05 171.07(12) 7_556 .
Se01 Cu04 Cu05 171.07(12) 7_566 1_545
Se01 Cu04 Cu05 78.36(7) 7_556 1_545
Se01 Cu04 Cu06 108.69(10) 7_556 1_545
Se01 Cu04 Cu06 108.69(10) 7_566 1_545
Se01 Cu04 Cu07 63.70(8) 7_566 1_545
Se01 Cu04 Cu07 53.97(11) 7_556 7_556
Se01 Cu04 Cu07 63.70(8) 7_556 1_545
Se01 Cu04 Cu07 126.45(13) 7_566 7_556
Se01 Cu04 Cu07 126.45(13) 7_556 7_566
Se01 Cu04 Cu07 53.97(11) 7_566 7_566
Se01 Cu04 Na08 58.69(8) 7_566 3_445
Se01 Cu04 Na08 58.69(8) 7_556 3_445
Se01 Cu04 Na0A 122.41(18) 7_566 3_445
Se01 Cu04 Na0A 63.11(15) 7_566 3_455
Se01 Cu04 Na0A 63.11(15) 7_556 3_445
Se01 Cu04 Na0A 122.41(18) 7_556 3_455
Se02 Cu04 Se01 119.29(8) . 7_566
Se02 Cu04 Se01 119.29(8) . 7_556
Se02 Cu04 Cu05 55.81(8) . 1_545
Se02 Cu04 Cu05 55.81(8) . .
Se02 Cu04 Cu06 87.26(12) . 1_545
Se02 Cu04 Cu07 110.83(12) . 7_556
Se02 Cu04 Cu07 172.01(19) . 1_545
Se02 Cu04 Cu07 110.83(12) . 7_566
Se02 Cu04 Na08 123.89(12) . 3_445
Se02 Cu04 Na0A 61.63(16) . 3_445
Se02 Cu04 Na0A 61.63(16) . 3_455
Cu05 Cu04 Cu05 93.01(12) 1_545 .
Cu05 Cu04 Cu06 64.92(9) 1_545 1_545
Cu05 Cu04 Cu06 64.92(9) . 1_545
Cu05 Cu04 Cu07 119.10(15) 1_545 7_566
Cu05 Cu04 Cu07 55.97(10) 1_545 7_556
Cu05 Cu04 Cu07 119.10(15) . 7_556
Cu05 Cu04 Cu07 55.97(10) . 7_566
Cu05 Cu04 Na08 130.03(7) 1_545 3_445
Cu05 Cu04 Na08 130.03(7) . 3_445
Cu05 Cu04 Na0A 115.15(16) 1_545 3_455
Cu05 Cu04 Na0A 63.29(15) . 3_455
Cu05 Cu04 Na0A 63.29(15) 1_545 3_445
Cu05 Cu04 Na0A 115.15(16) . 3_445
Cu06 Cu04 Cu07 54.75(10) 1_545 7_556
Cu06 Cu04 Cu07 54.75(10) 1_545 7_566
Cu06 Cu04 Na08 148.85(10) 1_545 3_445
Cu06 Cu04 Na0A 128.14(16) 1_545 3_455
Cu06 Cu04 Na0A 128.14(16) 1_545 3_445
Cu07 Cu04 Cu05 120.08(10) 1_545 1_545
Cu07 Cu04 Cu05 120.08(10) 1_545 .
Cu07 Cu04 Cu06 84.75(14) 1_545 1_545
Cu07 Cu04 Cu07 64.23(12) 1_545 7_566
Cu07 Cu04 Cu07 64.23(12) 1_545 7_556
Cu07 Cu04 Cu07 92.27(14) 7_566 7_556
Cu07 Cu04 Na08 107.19(11) 7_556 3_445
Cu07 Cu04 Na08 64.11(12) 1_545 3_445
Cu07 Cu04 Na08 107.19(11) 7_566 3_445
Cu07 Cu04 Na0A 124.04(18) 1_545 3_455
Cu07 Cu04 Na0A 96.65(11) 7_556 3_445
Cu07 Cu04 Na0A 169.99(13) 7_556 3_455
Cu07 Cu04 Na0A 96.65(11) 7_566 3_455
Cu07 Cu04 Na0A 169.99(13) 7_566 3_445
Cu07 Cu04 Na0A 124.04(18) 1_545 3_445
Na0A Cu04 Na08 74.50(17) 3_455 3_445
Na0A Cu04 Na08 74.50(17) 3_445 3_445
Na0A Cu04 Na0A 74.1(2) 3_445 3_455
Se02 Cu05 Se02 111.92(14) 1_565 .
Se02 Cu05 Cu04 53.31(8) 1_565 1_565
Se02 Cu05 Cu04 53.31(8) . .
Se02 Cu05 Cu04 127.21(14) . 1_565
Se02 Cu05 Cu04 127.21(14) 1_565 .
Se02 Cu05 Cu06 166.13(11) . .
Se02 Cu05 Cu06 81.57(7) . 1_545
Se02 Cu05 Cu06 166.13(11) 1_565 1_545
Se02 Cu05 Cu06 81.57(7) 1_565 .
Se02 Cu05 Cu07 114.64(10) . 7_566
Se02 Cu05 Cu07 114.64(10) 1_565 7_566
Se02 Cu05 Na09 59.33(8) 1_565 7
Se02 Cu05 Na09 123.10(17) . 1_565
Se02 Cu05 Na09 60.75(16) . .
Se02 Cu05 Na09 60.75(16) 1_565 1_565
Se02 Cu05 Na09 123.10(17) 1_565 .
Se02 Cu05 Na09 59.33(8) . 7
Se02 Cu05 Na0A 62.82(10) . 3_455
Se02 Cu05 Na0A 62.82(10) 1_565 3_455
Se03 Cu05 Se02 119.91(9) . 1_565
Se03 Cu05 Se02 119.91(9) . .
Se03 Cu05 Cu04 107.89(11) . .
Se03 Cu05 Cu04 107.89(11) . 1_565
Se03 Cu05 Cu06 50.99(8) . 1_545
Se03 Cu05 Cu06 50.99(8) . .
Se03 Cu05 Cu07 68.90(13) . 7_566
Se03 Cu05 Na09 66.41(18) . .
Se03 Cu05 Na09 66.41(18) . 1_565
Se03 Cu05 Na09 128.6(2) . 7
Se03 Cu05 Na0A 171.7(2) . 3_455
Cu04 Cu05 Cu04 93.01(12) 1_565 .
Cu04 Cu05 Cu06 57.74(8) 1_565 .
Cu04 Cu05 Cu06 116.40(13) 1_565 1_545
Cu04 Cu05 Cu06 57.75(8) . 1_545
Cu04 Cu05 Cu06 116.40(13) . .
Cu04 Cu05 Na09 171.51(15) . 1_565
Cu04 Cu05 Na09 94.77(11) . .
Cu04 Cu05 Na09 106.81(14) . 7
Cu04 Cu05 Na09 171.51(15) 1_565 .
Cu04 Cu05 Na09 106.81(14) 1_565 7
Cu04 Cu05 Na09 94.77(11) 1_565 1_565
Cu04 Cu05 Na0A 66.89(13) 1_565 3_455
Cu04 Cu05 Na0A 66.89(13) . 3_455
Cu06 Cu05 Cu06 84.79(12) 1_545 .
Cu06 Cu05 Na09 134.01(9) . 7
Cu06 Cu05 Na09 65.56(15) . 1_565
Cu06 Cu05 Na09 115.35(19) . .
Cu06 Cu05 Na09 115.35(19) 1_545 1_565
Cu06 Cu05 Na09 134.01(9) 1_545 7
Cu06 Cu05 Na09 65.56(15) 1_545 .
Cu06 Cu05 Na0A 124.57(13) 1_545 3_455
Cu06 Cu05 Na0A 124.57(13) . 3_455
Cu07 Cu05 Cu04 62.35(10) 7_566 .
Cu07 Cu05 Cu04 62.35(10) 7_566 1_565
Cu07 Cu05 Cu06 54.06(8) 7_566 .
Cu07 Cu05 Cu06 54.06(8) 7_566 1_545
Cu07 Cu05 Na09 118.80(18) 7_566 .
Cu07 Cu05 Na09 162.5(2) 7_566 7
Cu07 Cu05 Na09 118.80(18) 7_566 1_565
Cu07 Cu05 Na0A 102.8(2) 7_566 3_455
Na09 Cu05 Na09 74.1(2) 1_565 7
Na09 Cu05 Na09 74.1(2) . 7
Na09 Cu05 Na09 77.3(2) 1_565 .
Na09 Cu05 Na0A 119.5(2) 1_565 3_455
Na09 Cu05 Na0A 119.5(2) . 3_455
Na0A Cu05 Na09 59.6(2) 3_455 7
Se01 Cu06 Cu04 86.29(12) . 1_565
Se01 Cu06 Cu05 117.91(11) . 1_565
Se01 Cu06 Cu05 117.91(11) . .
Se01 Cu06 Cu07 63.50(10) . 7_576
Se01 Cu06 Cu07 63.50(10) . 7_566
Se01 Cu06 Na08 60.37(8) . 1_565
Se01 Cu06 Na08 60.37(8) . .
Se01 Cu06 Na09 177.7(2) . 1_565
Se01 Cu06 Na0A 123.6(2) . 1_565
Se03 Cu06 Se01 116.78(10) . .
Se03 Cu06 Se01 116.78(10) 1_565 .
Se03 Cu06 Se03 115.66(17) . 1_565
Se03 Cu06 Cu04 108.20(12) 1_565 1_565
Se03 Cu06 Cu04 108.20(12) . 1_565
Se03 Cu06 Cu05 121.47(14) 1_565 .
Se03 Cu06 Cu05 121.47(14) . 1_565
Se03 Cu06 Cu05 51.72(9) 1_565 1_565
Se03 Cu06 Cu05 51.72(9) . .
Se03 Cu06 Cu07 170.87(18) . 7_576
Se03 Cu06 Cu07 70.06(9) . 7_566
Se03 Cu06 Cu07 70.06(9) 1_565 7_576
Se03 Cu06 Cu07 170.87(18) 1_565 7_566
Se03 Cu06 Na08 123.26(15) . 1_565
Se03 Cu06 Na08 62.51(8) 1_565 1_565
Se03 Cu06 Na08 62.51(8) . .
Se03 Cu06 Na08 123.26(15) 1_565 .
Se03 Cu06 Na09 63.97(10) 1_565 1_565
Se03 Cu06 Na09 63.97(10) . 1_565
Se03 Cu06 Na0A 60.96(10) . 1_565
Se03 Cu06 Na0A 60.96(10) 1_565 1_565
Cu04 Cu06 Cu05 57.33(9) 1_565 .
Cu04 Cu06 Cu05 57.33(9) 1_565 1_565
Cu04 Cu06 Na08 126.78(8) 1_565 1_565
Cu04 Cu06 Na08 126.78(8) 1_565 .
Cu04 Cu06 Na09 91.4(2) 1_565 1_565
Cu04 Cu06 Na0A 150.15(19) 1_565 1_565
Cu05 Cu06 Cu05 84.79(12) 1_565 .
Cu05 Cu06 Na08 100.96(4) 1_565 1_565
Cu05 Cu06 Na08 100.97(5) . .
Cu05 Cu06 Na08 174.15(10) . 1_565
Cu05 Cu06 Na08 174.15(10) 1_565 .
Cu05 Cu06 Na09 60.64(13) 1_565 1_565
Cu05 Cu06 Na09 60.64(13) . 1_565
Cu05 Cu06 Na0A 102.55(14) 1_565 1_565
Cu05 Cu06 Na0A 102.55(14) . 1_565
Cu07 Cu06 Cu04 62.72(11) 7_566 1_565
Cu07 Cu06 Cu04 62.72(11) 7_576 1_565
Cu07 Cu06 Cu05 119.47(16) 7_566 1_565
Cu07 Cu06 Cu05 119.47(16) 7_576 .
Cu07 Cu06 Cu05 55.52(11) 7_566 .
Cu07 Cu06 Cu05 55.52(11) 7_576 1_565
Cu07 Cu06 Cu07 103.37(18) 7_576 7_566
Cu07 Cu06 Na08 121.30(13) 7_566 1_565
Cu07 Cu06 Na08 65.37(10) 7_566 .
Cu07 Cu06 Na08 65.37(10) 7_576 1_565
Cu07 Cu06 Na08 121.30(13) 7_576 .
Cu07 Cu06 Na09 115.39(14) 7_576 1_565
Cu07 Cu06 Na09 115.39(14) 7_566 1_565
Cu07 Cu06 Na0A 127.25(10) 7_576 1_565
Cu07 Cu06 Na0A 127.25(10) 7_566 1_565
Na08 Cu06 Na08 73.26(7) 1_565 .
Na09 Cu06 Na08 121.28(14) 1_565 1_565
Na09 Cu06 Na08 121.28(14) 1_565 .
Na09 Cu06 Na0A 58.7(2) 1_565 1_565
Na0A Cu06 Na08 75.32(14) 1_565 .
Na0A Cu06 Na08 75.32(14) 1_565 1_565
Se01 Cu07 Se01 111.49(13) . 7_576
Se01 Cu07 Se01 99.71(15) 7_566 7_576
Se01 Cu07 Se01 111.49(13) . 7_566
Se01 Cu07 Se03 96.86(13) 7_576 7_566
Se01 Cu07 Se03 96.86(13) 7_566 7_566
Se01 Cu07 Se03 134.71(16) . 7_566
Se01 Cu07 Cu04 166.46(19) 7_576 7_556
Se01 Cu07 Cu04 55.83(9) . 7_566
Se01 Cu07 Cu04 55.83(9) . 7_556
Se01 Cu07 Cu04 166.46(19) 7_566 7_566
Se01 Cu07 Cu04 82.53(6) 7_576 7_566
Se01 Cu07 Cu04 82.53(6) 7_566 7_556
Se01 Cu07 Cu04 93.01(17) . 1_565
Se01 Cu07 Cu05 82.64(14) . 7_566
Se01 Cu07 Cu06 118.32(12) . 7_566
Se01 Cu07 Cu06 118.32(12) . 7_576
Se01 Cu07 Cu07 117.8(2) 7_566 7_576
Se01 Cu07 Cu07 117.8(2) 7_576 7_566
Se01 Cu07 Cu07 59.64(15) . 7_566
Se01 Cu07 Cu07 59.64(15) . 7_576
Se01 Cu07 Cu07 51.85(10) 7_576 7_576
Se01 Cu07 Cu07 51.85(10) 7_566 7_566
Cu04 Cu07 Se01 56.70(8) 1_565 7_576
Cu04 Cu07 Se01 56.70(8) 1_565 7_566
Cu04 Cu07 Se03 96.13(12) 7_566 7_566
Cu04 Cu07 Se03 96.13(12) 7_556 7_566
Cu04 Cu07 Se03 132.28(18) 1_565 7_566
Cu04 Cu07 Cu04 92.27(14) 7_566 7_556
Cu04 Cu07 Cu04 115.77(12) 1_565 7_566
Cu04 Cu07 Cu04 115.77(12) 1_565 7_556
Cu04 Cu07 Cu05 175.7(2) 1_565 7_566
Cu04 Cu07 Cu06 111.95(13) 1_565 7_566
Cu04 Cu07 Cu06 111.95(12) 1_565 7_576
Cu04 Cu07 Cu07 115.3(2) 7_566 7_566
Cu04 Cu07 Cu07 115.3(2) 7_556 7_576
Cu04 Cu07 Cu07 53.47(10) 7_556 7_566
Cu04 Cu07 Cu07 62.30(14) 1_565 7_566
Cu04 Cu07 Cu07 53.47(10) 7_566 7_576
Cu04 Cu07 Cu07 62.30(14) 1_565 7_576
Cu05 Cu07 Se01 124.97(10) 7_566 7_576
Cu05 Cu07 Se01 124.97(10) 7_566 7_566
Cu05 Cu07 Se03 52.06(11) 7_566 7_566
Cu05 Cu07 Cu04 61.68(9) 7_566 7_566
Cu05 Cu07 Cu04 61.68(9) 7_566 7_556
Cu05 Cu07 Cu07 115.04(16) 7_566 7_576
Cu05 Cu07 Cu07 115.04(16) 7_566 7_566
Cu06 Cu07 Se01 129.63(18) 7_566 7_576
Cu06 Cu07 Se01 129.63(18) 7_576 7_566
Cu06 Cu07 Se01 55.83(9) 7_566 7_566
Cu06 Cu07 Se01 55.83(9) 7_576 7_576
Cu06 Cu07 Se03 51.87(9) 7_566 7_566
Cu06 Cu07 Se03 51.87(9) 7_576 7_566
Cu06 Cu07 Cu04 132.08(17) 7_576 7_556
Cu06 Cu07 Cu04 62.53(9) 7_576 7_566
Cu06 Cu07 Cu04 62.53(9) 7_566 7_556
Cu06 Cu07 Cu04 132.08(17) 7_566 7_566
Cu06 Cu07 Cu05 70.42(12) 7_576 7_566
Cu06 Cu07 Cu05 70.42(12) 7_566 7_566
Cu06 Cu07 Cu06 103.37(18) 7_576 7_566
Cu06 Cu07 Cu07 83.11(8) 7_576 7_576
Cu06 Cu07 Cu07 172.9(2) 7_576 7_566
Cu06 Cu07 Cu07 172.9(2) 7_566 7_576
Cu06 Cu07 Cu07 83.11(8) 7_566 7_566
Cu07 Cu07 Se03 134.85(12) 7_576 7_566
Cu07 Cu07 Se03 134.85(12) 7_566 7_566
Cu07 Cu07 Cu07 90.3(2) 7_566 7_576
Se01 Na08 Se01 83.23(7) 5_676 5_666
Se01 Na08 Se01 83.23(7) 1_545 .
Se01 Na08 Se01 96.77(7) 5_676 .
Se01 Na08 Se01 96.77(7) 1_545 5_666
Se01 Na08 Se01 180.0 5_676 1_545
Se01 Na08 Se01 180.0 5_666 .
Se01 Na08 Se03 96.16(6) 5_666 .
Se01 Na08 Se03 96.16(6) . 5_666
Se01 Na08 Se03 96.16(6) 5_676 .
Se01 Na08 Se03 83.84(6) 5_666 5_666
Se01 Na08 Se03 83.84(6) 5_676 5_666
Se01 Na08 Se03 83.84(6) 1_545 .
Se01 Na08 Se03 83.84(6) . .
Se01 Na08 Se03 96.16(6) 1_545 5_666
Se01 Na08 Cu06 135.72(7) . 5_666
Se01 Na08 Cu06 44.28(7) . .
Se01 Na08 Cu06 94.39(7) 5_666 5_676
Se01 Na08 Cu06 135.72(7) 5_676 1_545
Se01 Na08 Cu06 135.72(7) 1_545 5_676
Se01 Na08 Cu06 85.61(7) 5_676 .
Se01 Na08 Cu06 44.28(7) 5_676 5_676
Se01 Na08 Cu06 85.61(7) 5_666 1_545
Se01 Na08 Cu06 94.39(7) . 1_545
Se01 Na08 Cu06 94.39(7) 1_545 .
Se01 Na08 Cu06 85.61(7) 1_545 5_666
Se01 Na08 Cu06 44.28(7) 5_666 5_666
Se01 Na08 Cu06 85.61(7) . 5_676
Se01 Na08 Cu06 135.72(7) 5_666 .
Se01 Na08 Cu06 44.28(7) 1_545 1_545
Se01 Na08 Cu06 94.39(7) 5_676 5_666
Se01 Na08 Cu07 49.14(5) 5_676 3_545
Se01 Na08 Cu07 130.86(5) 5_676 7_566
Se01 Na08 Cu07 49.14(5) 1_545 7_566
Se01 Na08 Cu07 49.14(5) . 7_566
Se01 Na08 Cu07 49.14(5) 5_666 3_545
Se01 Na08 Cu07 130.86(5) 1_545 3_545
Se01 Na08 Cu07 130.86(5) 5_666 7_566
Se01 Na08 Cu07 130.86(5) . 3_545
Se03 Na08 Se03 180.0 . 5_666
Se03 Na08 Cu06 137.17(5) 5_666 .
Se03 Na08 Cu06 42.83(5) 5_666 5_666
Se03 Na08 Cu06 42.83(5) . .
Se03 Na08 Cu06 137.17(5) . 5_666
Se03 Na08 Cu06 137.17(5) . 5_676
Se03 Na08 Cu06 137.17(5) 5_666 1_545
Se03 Na08 Cu06 42.83(5) 5_666 5_676
Se03 Na08 Cu06 42.83(5) . 1_545
Se03 Na08 Cu07 127.20(9) . 3_545
Se03 Na08 Cu07 127.20(9) 5_666 7_566
Se03 Na08 Cu07 52.80(9) 5_666 3_545
Se03 Na08 Cu07 52.80(9) . 7_566
Cu06 Na08 Cu06 180.0 5_676 1_545
Cu06 Na08 Cu06 73.26(7) 5_676 5_666
Cu06 Na08 Cu06 180.0 . 5_666
Cu06 Na08 Cu06 106.74(7) . 5_676
Cu06 Na08 Cu06 106.74(7) 1_545 5_666
Cu06 Na08 Cu06 73.26(7) . 1_545
Cu07 Na08 Cu06 134.66(6) 3_545 .
Cu07 Na08 Cu06 134.66(6) 3_545 1_545
Cu07 Na08 Cu06 45.34(6) 3_545 5_676
Cu07 Na08 Cu06 134.66(6) 7_566 5_676
Cu07 Na08 Cu06 134.66(6) 7_566 5_666
Cu07 Na08 Cu06 45.34(6) 7_566 1_545
Cu07 Na08 Cu06 45.34(6) 7_566 .
Cu07 Na08 Cu06 45.34(6) 3_545 5_666
Cu07 Na08 Cu07 180.0 7_566 3_545
Se02 Na09 Se02 83.9(2) 7_545 7
Se02 Na09 Se02 95.6(2) . 7_545
Se02 Na09 Se02 95.6(2) . 7
Se02 Na09 Se03 98.40(4) 7_545 1_545
Se02 Na09 Se03 98.40(4) 7 .
Se02 Na09 Se03 176.7(3) 7_545 .
Se02 Na09 Se03 86.5(2) . 1_545
Se02 Na09 Se03 176.7(3) 7 1_545
Se02 Na09 Se03 86.5(2) . .
Se02 Na09 Cu05 138.6(3) 7_545 .
Se02 Na09 Cu05 46.13(14) . .
Se02 Na09 Cu05 85.19(13) 7_545 1_545
Se02 Na09 Cu05 138.6(3) 7 1_545
Se02 Na09 Cu05 46.13(14) . 1_545
Se02 Na09 Cu05 85.19(13) 7 .
Se02 Na09 Na0A 57.19(18) 7 5_655
Se02 Na09 Na0A 120.8(3) 7 .
Se02 Na09 Na0A 120.8(3) 7_545 .
Se02 Na09 Na0A 57.19(18) 7_545 5_655
Se02 Na09 Na0A 140.8(4) . 5_655
Se02 Na09 Na0A 129.0(3) . .
Se02 Na09 Na1 63.04(12) 7 1_565
Se02 Na09 Na1 114.8(3) 7_545 1_565
Se02 Na09 Na1 63.04(12) 7_545 .
Se02 Na09 Na1 114.8(3) 7 .
Se02 Na09 Na1 138.88(12) . .
Se02 Na09 Na1 138.88(12) . 1_565
Se03 Na09 Se03 79.2(2) 1_545 .
Se03 Na09 Cu05 94.6(2) 1_545 .
Se03 Na09 Cu05 44.22(11) . .
Se03 Na09 Cu05 44.22(11) 1_545 1_545
Se03 Na09 Cu05 94.6(2) . 1_545
Se03 Na09 Na0A 56.03(18) 1_545 .
Se03 Na09 Na0A 56.03(18) . .
Se03 Na09 Na0A 122.2(3) 1_545 5_655
Se03 Na09 Na0A 122.2(3) . 5_655
Cu05 Na09 Cu05 77.3(2) . 1_545
Cu05 Na09 Na0A 99.0(2) . .
Cu05 Na09 Na0A 139.89(13) 1_545 5_655
Cu05 Na09 Na0A 139.89(13) . 5_655
Cu05 Na09 Na0A 99.0(2) 1_545 .
Na0A Na09 Na0A 90.2(3) . 5_655
O00B Na09 Se02 88.7(2) . 7
O00B Na09 Se02 174.2(4) . .
O00B Na09 Se02 88.7(2) . 7_545
O00B Na09 Se03 89.0(3) . .
O00B Na09 Se03 89.0(3) . 1_545
O00B Na09 Cu05 130.8(2) . 1_545
O00B Na09 Cu05 130.8(2) . .
O00B Na09 Na0A 45.0(2) . 5_655
O00B Na09 Na0A 45.2(2) . .
O00B Na09 Na1 40.78(12) . .
O00B Na09 Na1 40.78(12) . 1_565
Na1 Na09 Se03 113.8(3) 1_565 1_545
Na1 Na09 Se03 64.54(13) . 1_545
Na1 Na09 Se03 64.54(13) 1_565 .
Na1 Na09 Se03 113.8(3) . .
Na1 Na09 Cu05 154.5(3) . .
Na1 Na09 Cu05 154.5(3) 1_565 1_545
Na1 Na09 Cu05 94.97(9) . 1_545
Na1 Na09 Cu05 94.97(9) 1_565 .
Na1 Na09 Na0A 57.73(19) . .
Na1 Na09 Na0A 57.73(19) 1_565 .
Na1 Na09 Na0A 57.65(18) 1_565 5_655
Na1 Na09 Na0A 57.65(18) . 5_655
Na1 Na09 Na1 81.6(2) 1_565 .
Se01 Na0A Cu04 44.48(12) 5_666 3
Se01 Na0A Cu05 62.66(19) 5_666 3_545
Se01 Na0A Na09 125.3(3) 5_666 5_655
Se01 Na0A Na09 144.9(3) 5_666 .
Se02 Na0A Se01 84.7(2) 3_545 5_666
Se02 Na0A Se01 84.7(2) 3 5_666
Se02 Na0A Se02 83.0(2) 3 3_545
Se02 Na0A Se03 96.98(5) 3_545 1_545
Se02 Na0A Se03 179.7(4) 3 1_545
Se02 Na0A Se03 179.7(4) 3_545 .
Se02 Na0A Se03 96.98(5) 3 .
Se02 Na0A Cu04 43.01(12) 3 3
Se02 Na0A Cu04 93.9(3) 3_545 3
Se02 Na0A Cu05 45.36(13) 3 3_545
Se02 Na0A Cu05 45.36(13) 3_545 3_545
Se02 Na0A Na09 120.2(2) 3 .
Se02 Na0A Na09 120.2(2) 3_545 .
Se02 Na0A Na09 56.46(18) 3_545 5_655
Se02 Na0A Na09 56.46(18) 3 5_655
Se02 Na0A Na1 62.68(12) 3_545 .
Se02 Na0A Na1 113.9(3) 3_545 1_565
Se02 Na0A Na1 62.68(12) 3 1_565
Se02 Na0A Na1 113.9(3) 3 .
Se03 Na0A Se01 95.6(2) . 5_666
Se03 Na0A Se01 95.6(2) 1_545 5_666
Se03 Na0A Se03 83.0(2) . 1_545
Se03 Na0A Cu04 86.29(13) . 3
Se03 Na0A Cu04 137.2(3) 1_545 3
Se03 Na0A Cu05 134.77(16) . 3_545
Se03 Na0A Cu05 134.77(16) 1_545 3_545
Se03 Na0A Na09 59.55(19) 1_545 .
Se03 Na0A Na09 59.55(19) . .
Se03 Na0A Na09 123.3(2) 1_545 5_655
Se03 Na0A Na09 123.3(2) . 5_655
Se03 Na0A Na1 117.1(3) . .
Se03 Na0A Na1 65.89(13) 1_545 .
Se03 Na0A Na1 117.1(3) 1_545 1_565
Se03 Na0A Na1 65.89(13) . 1_565
Cu05 Na0A Cu04 49.82(14) 3_545 3
Cu05 Na0A Na09 62.7(2) 3_545 5_655
Cu05 Na0A Na09 152.5(3) 3_545 .
Na09 Na0A Cu04 142.11(12) . 3
Na09 Na0A Cu04 96.9(3) 5_655 3
Na09 Na0A Na09 89.8(3) . 5_655
O00B Na0A Se01 170.2(4) . 5_666
O00B Na0A Se02 88.0(2) . 3
O00B Na0A Se02 88.0(2) . 3_545
O00B Na0A Se03 91.8(3) . 1_545
O00B Na0A Se03 91.8(3) . .
O00B Na0A Cu04 129.9(2) . 3
O00B Na0A Cu05 107.5(3) . 3_545
O00B Na0A Na09 44.8(2) . 5_655
O00B Na0A Na09 45.0(2) . .
O00B Na0A Na1 40.67(11) . .
O00B Na0A Na1 40.67(11) . 1_565
Na1 Na0A Se01 138.35(13) . 5_666
Na1 Na0A Se01 138.35(13) 1_565 5_666
Na1 Na0A Cu04 151.6(3) . 3
Na1 Na0A Cu04 95.39(10) 1_565 3
Na1 Na0A Cu05 103.2(2) 1_565 3_545
Na1 Na0A Cu05 103.2(2) . 3_545
Na1 Na0A Na09 57.46(18) 1_565 5_655
Na1 Na0A Na09 57.54(17) . .
Na1 Na0A Na09 57.54(17) 1_565 .
Na1 Na0A Na09 57.46(18) . 5_655
Na1 Na0A Na1 81.3(2) . 1_565
Na09 O00B Na09 180.0 . 5_655
Na09 O00B Na0A 90.1(3) 5_655 .
Na09 O00B Na0A 89.9(3) . .
Na09 O00B Na0A 89.9(3) 5_655 5_655
Na09 O00B Na0A 90.1(3) . 5_655
Na0A O00B Na0A 180.0 . 5_655
Na1 O00B Na09 90.0 . .
Na1 O00B Na09 90.0 1_565 5_655
Na1 O00B Na09 90.0 1_565 .
Na1 O00B Na09 90.0 . 5_655
Na1 O00B Na0A 90.0 . 5_655
Na1 O00B Na0A 90.0 1_565 .
Na1 O00B Na0A 90.0 1_565 5_655
Na1 O00B Na0A 90.0 . .
Na1 O00B Na1 180.0 1_565 .
Se02 Na1 Se02 180.00(4) 7_545 3_545
Na09 Na1 Se02 122.60(15) . 3_545
Na09 Na1 Se02 122.60(15) 5_655 7_545
Na09 Na1 Se02 122.60(15) 5_645 7_545
Na09 Na1 Se02 57.40(15) . 7_545
Na09 Na1 Se02 57.40(15) 5_645 3_545
Na09 Na1 Se02 57.40(15) 1_545 7_545
Na09 Na1 Se02 57.40(15) 5_655 3_545
Na09 Na1 Se02 122.60(15) 1_545 3_545
Na09 Na1 Na09 81.6(2) . 1_545
Na09 Na1 Na09 180.0 . 5_645
Na09 Na1 Na09 180.0(4) 5_655 1_545
Na09 Na1 Na09 98.4(2) . 5_655
Na09 Na1 Na09 98.4(2) 1_545 5_645
Na09 Na1 Na09 81.6(2) 5_655 5_645
Na09 Na1 Na0A 115.3(2) 5_645 .
Na09 Na1 Na0A 115.3(2) 1_545 5_655
Na09 Na1 Na0A 64.7(2) 5_645 5_645
Na09 Na1 Na0A 115.1(2) 5_655 5_645
Na09 Na1 Na0A 115.1(2) 1_545 .
Na09 Na1 Na0A 64.9(2) 1_545 5_645
Na09 Na1 Na0A 115.1(2) . 1_545
Na09 Na1 Na0A 64.7(2) 5_655 5_655
Na09 Na1 Na0A 115.1(2) 5_645 5_655
Na09 Na1 Na0A 115.3(2) . 5_645
Na09 Na1 Na0A 64.7(2) . .
Na09 Na1 Na0A 64.9(2) 5_645 1_545
Na09 Na1 Na0A 64.9(2) . 5_655
Na09 Na1 Na0A 64.9(2) 5_655 .
Na09 Na1 Na0A 64.7(2) 1_545 1_545
Na09 Na1 Na0A 115.3(2) 5_655 1_545
Na0A Na1 Se02 57.87(16) 1_545 3_545
Na0A Na1 Se02 57.87(16) . 3_545
Na0A Na1 Se02 122.13(16) 1_545 7_545
Na0A Na1 Se02 122.13(16) 5_655 3_545
Na0A Na1 Se02 57.87(16) 5_645 7_545
Na0A Na1 Se02 122.13(16) 5_645 3_545
Na0A Na1 Se02 122.13(16) . 7_545
Na0A Na1 Se02 57.87(16) 5_655 7_545
Na0A Na1 Na0A 98.7(2) 5_645 1_545
Na0A Na1 Na0A 98.7(2) . 5_655
Na0A Na1 Na0A 81.3(2) . 1_545
Na0A Na1 Na0A 81.3(2) 5_645 5_655
Na0A Na1 Na0A 180.0 . 5_645
Na0A Na1 Na0A 180.0 5_655 1_545
O00B Na1 Se02 90.0 1_545 7_545
O00B Na1 Se02 90.0 . 7_545
O00B Na1 Se02 90.0 . 3_545
O00B Na1 Se02 90.0 1_545 3_545
O00B Na1 Na09 49.22(12) . 5_655
O00B Na1 Na09 49.22(12) 1_545 1_545
O00B Na1 Na09 130.78(12) 1_545 5_655
O00B Na1 Na09 130.78(12) 1_545 .
O00B Na1 Na09 130.78(12) . 1_545
O00B Na1 Na09 49.22(12) . .
O00B Na1 Na09 130.78(12) . 5_645
O00B Na1 Na09 49.22(12) 1_545 5_645
O00B Na1 Na0A 130.67(11) . 1_545
O00B Na1 Na0A 130.67(11) 1_545 5_655
O00B Na1 Na0A 49.33(11) 1_545 1_545
O00B Na1 Na0A 130.67(11) . 5_645
O00B Na1 Na0A 49.33(11) . 5_655
O00B Na1 Na0A 130.67(11) 1_545 .
O00B Na1 Na0A 49.33(11) 1_545 5_645
O00B Na1 Na0A 49.33(11) . .
O00B Na1 O00B 180.0 1_545 .

loop_
_geom_bond_atom_site_label_1
_geom_bond_atom_site_label_2
_geom_bond_distance
_geom_bond_site_symmetry_2
Se01 Cu04 2.482(2) 7_566
Se01 Cu04 2.482(2) 7_556
Se01 Cu06 2.461(4) .
Se01 Cu07 2.426(5) .
Se01 Cu07 2.662(3) 7_566
Se01 Cu07 2.662(3) 7_576
Se01 Na08 3.064(2) 1_565
Se01 Na08 3.064(2) .
Se01 Na0A 3.159(10) 5_666
Se02 Cu04 2.381(4) .
Se02 Cu05 2.456(2) .
Se02 Cu05 2.456(2) 1_545
Se02 Na09 2.972(10) .
Se02 Na09 3.045(6) 7_545
Se02 Na09 3.045(6) 7
Se02 Na0A 3.070(7) 3_445
Se02 Na0A 3.070(7) 3_455
Se02 Na1 3.221(2) 3_455
Se03 Cu05 2.429(4) .
Se03 Cu06 2.404(2) .
Se03 Cu06 2.404(2) 1_545
Se03 Cu07 2.873(5) 7_566
Se03 Na08 3.137(2) .
Se03 Na09 3.192(7) 1_565
Se03 Na09 3.192(7) .
Se03 Na0A 3.070(7) 1_565
Se03 Na0A 3.070(7) .
Se03 Na1 3.368(3) 1_565
Cu04 Cu05 2.805(3) .
Cu04 Cu05 2.805(3) 1_545
Cu04 Cu06 2.818(4) 1_545
Cu04 Cu07 2.561(5) 1_545
Cu04 Cu07 2.823(3) 7_556
Cu04 Cu07 2.823(3) 7_566
Cu04 Na08 3.501(3) 3_445
Cu04 Na0A 3.376(8) 3_455
Cu04 Na0A 3.376(8) 3_445
Cu05 Cu06 3.018(4) .
Cu05 Cu06 3.018(4) 1_545
Cu05 Cu07 2.641(5) 7_566
Cu05 Na09 3.446(9) 7
Cu05 Na09 3.259(8) 1_565
Cu05 Na09 3.259(8) .
Cu05 Na0A 3.279(10) 3_455
Cu06 Cu07 2.594(3) 7_566
Cu06 Cu07 2.594(3) 7_576
Cu06 Na08 3.411(3) 1_565
Cu06 Na08 3.411(3) .
Cu06 Na09 3.405(9) 1_565
Cu06 Na0A 3.406(10) 1_565
Cu07 Cu07 2.871(6) 7_566
Cu07 Cu07 2.871(6) 7_576
Na09 Na0A 3.339(13) .
Na09 Na0A 3.347(14) 5_655
Na09 O00B 2.359(10) .
Na09 Na1 3.116(8) .
Na09 Na1 3.116(8) 1_565
Na0A O00B 2.368(9) .
Na0A Na1 3.122(7) 1_565
Na0A Na1 3.122(7) .
O00B Na1 2.0349(4) 1_565
O00B Na1 2.0349(4) .
